data_7106558
loop_
_publ_author_name
'Sankaranarayana Pillai Sarish'
'Sakya S. Sen'
'Herbert W. Roesky'
'Ina Objartel'
'Dietmar Stalke'

_publ_section_title
;
 Elegant approach to spacer arranged silagermylene and bis(germylene)
 compounds
;
_journal_name_full Chem.Commun.
_journal_page_first 7206
_journal_paper_doi 10.1039/c1cc12205c
_journal_volume 47
_journal_year 2011
_chemical_formula_sum 'C44 H63 Cl Ge2 N4'
_chemical_formula_weight 828.61
_chemical_name_systematic
;
?
;
_space_group_IT_number 14
_symmetry_cell_setting monoclinic
_symmetry_space_group_name_Hall '-P 2yn'
_symmetry_space_group_name_H-M 'P 1 21/n 1'
_atom_sites_solution_hydrogens geom
_atom_sites_solution_primary direct
_atom_sites_solution_secondary difmap
_audit_creation_method SHELXL-97
_cell_angle_alpha 90.00
_cell_angle_beta 106.601(2)
_cell_angle_gamma 90.00
_cell_formula_units_Z 4
_cell_length_a 13.207(2)
_cell_length_b 22.515(3)
_cell_length_c 15.273(2)
_cell_measurement_reflns_used 9891
_cell_measurement_temperature 100(2)
_cell_measurement_theta_max 23.804
_cell_measurement_theta_min 2.2825
_cell_volume 4352.2(10)
_computing_cell_refinement 'SAINT V7.68A'
_computing_data_collection 'APEX2 v2010.7-0'
_computing_data_reduction 'SAINT V7.68A'
_computing_molecular_graphics 'XSHELL vers. 4.01'
_computing_publication_material 'XSHELL vers. 4.01'
_computing_structure_refinement 'SHELXL in SHELXTL Version 2008/4'
_computing_structure_solution 'SHELXS in SHELXTL Version 2008/4'
_diffrn_ambient_temperature 100(2)
_diffrn_measured_fraction_theta_full 1.000
_diffrn_measured_fraction_theta_max 1.000
_diffrn_measurement_device_type 'Bruker Smart Apex2 with D8-Goniometer'
_diffrn_measurement_method 'omega scans'
_diffrn_radiation_monochromator 'INCOATEC quazar mirror optics'
_diffrn_radiation_source 'INCOATEC Mo micro source'
_diffrn_radiation_type MoK\a
_diffrn_radiation_wavelength 0.71073
_diffrn_reflns_av_R_equivalents 0.0690
_diffrn_reflns_av_sigmaI/netI 0.0334
_diffrn_reflns_limit_h_max 15
_diffrn_reflns_limit_h_min -15
_diffrn_reflns_limit_k_max 27
_diffrn_reflns_limit_k_min -27
_diffrn_reflns_limit_l_max 18
_diffrn_reflns_limit_l_min -18
_diffrn_reflns_number 90869
_diffrn_reflns_theta_full 25.35
_diffrn_reflns_theta_max 25.35
_diffrn_reflns_theta_min 1.66
_exptl_absorpt_coefficient_mu 1.476
_exptl_absorpt_correction_T_max 0.93
_exptl_absorpt_correction_T_min 0.820074
_exptl_absorpt_correction_type empirical
_exptl_absorpt_process_details SADABS-2008/1
_exptl_crystal_colour 'pale yellow'
_exptl_crystal_density_diffrn 1.265
_exptl_crystal_density_method 'not measured'
_exptl_crystal_description block
_exptl_crystal_F_000 1744
_exptl_crystal_size_max 0.1
_exptl_crystal_size_mid 0.05
_exptl_crystal_size_min 0.05
_refine_diff_density_max 0.710
_refine_diff_density_min -0.474
_refine_diff_density_rms 0.062
_refine_ls_extinction_method none
_refine_ls_goodness_of_fit_ref 1.038
_refine_ls_hydrogen_treatment constr
_refine_ls_matrix_type full
_refine_ls_number_parameters 475
_refine_ls_number_reflns 7962
_refine_ls_number_restraints 0
_refine_ls_restrained_S_all 1.038
_refine_ls_R_factor_all 0.0459
_refine_ls_R_factor_gt 0.0325
_refine_ls_shift/su_max 0.001
_refine_ls_shift/su_mean 0.000
_refine_ls_structure_factor_coef Fsqd
_refine_ls_weighting_details 'calc w=1/[\s^2^(Fo^2^)+(0.0160P)^2^+5.9383P] where P=(Fo^2^+2Fc^2^)/3'
_refine_ls_weighting_scheme calc
_refine_ls_wR_factor_gt 0.0642
_refine_ls_wR_factor_ref 0.0690
_reflns_number_gt 6580
_reflns_number_total 7962
_reflns_threshold_expression >2sigma(I)
_cod_data_source_file c1cc12205c.txt
_cod_data_source_block p21n_sad
_cod_original_cell_volume 4352.4(11)
_cod_original_sg_symbol_H-M P2(1)/n
_cod_database_code 7106558

loop_
_symmetry_equiv_pos_as_xyz
'x, y, z'
'-x+1/2, y+1/2, -z+1/2'
'-x, -y, -z'
'x-1/2, -y-1/2, z-1/2'

loop_
_atom_site_label
_atom_site_type_symbol
_atom_site_fract_x
_atom_site_fract_y
_atom_site_fract_z
_atom_site_U_iso_or_equiv
_atom_site_adp_type
_atom_site_occupancy
_atom_site_symmetry_multiplicity
_atom_site_calc_flag
_atom_site_refinement_flags
_atom_site_disorder_assembly
_atom_site_disorder_group
Ge1 Ge 0.55678(2) 0.169567(11) 0.608366(17) 0.01491(7) Uani 1 1 d . . .
Ge2 Ge 0.65835(2) 0.155005(12) 0.295410(18) 0.01969(7) Uani 1 1 d . . .
Cl1 Cl 0.59709(5) 0.08144(3) 0.69154(4) 0.02252(14) Uani 1 1 d . . .
N1 N 0.42893(15) 0.14047(9) 0.52023(13) 0.0139(4) Uani 1 1 d . . .
N2 N 0.64112(15) 0.14776(9) 0.52477(13) 0.0136(4) Uani 1 1 d . . .
N3 N 0.61593(16) 0.09867(9) 0.19105(14) 0.0183(5) Uani 1 1 d . . .
N4 N 0.77865(16) 0.12387(10) 0.25223(14) 0.0212(5) Uani 1 1 d . . .
C1 C 0.61498(19) 0.10556(10) 0.46067(15) 0.0141(5) Uani 1 1 d . . .
C2 C 0.51778(18) 0.07450(10) 0.44365(16) 0.0146(5) Uani 1 1 d . . .
H2 H 0.5136 0.0373 0.4135 0.018 Uiso 1 1 calc R . .
C3 C 0.42860(19) 0.09274(10) 0.46637(16) 0.0150(5) Uani 1 1 d . . .
C4 C 0.3278(2) 0.05819(11) 0.43042(18) 0.0217(6) Uani 1 1 d . . .
H4A H 0.3094 0.0390 0.4814 0.033 Uiso 1 1 calc R . .
H4B H 0.3376 0.0279 0.3875 0.033 Uiso 1 1 calc R . .
H4C H 0.2709 0.0852 0.3989 0.033 Uiso 1 1 calc R . .
C5 C 0.33166(18) 0.17113(11) 0.51654(16) 0.0153(5) Uani 1 1 d . . .
C6 C 0.29166(19) 0.21207(11) 0.44574(17) 0.0176(5) Uani 1 1 d . . .
C7 C 0.2017(2) 0.24431(11) 0.44564(18) 0.0216(6) Uani 1 1 d . . .
H7 H 0.1728 0.2716 0.3975 0.026 Uiso 1 1 calc R . .
C8 C 0.1538(2) 0.23735(12) 0.51432(18) 0.0240(6) Uani 1 1 d . . .
H8 H 0.0935 0.2605 0.5141 0.029 Uiso 1 1 calc R . .
C9 C 0.1934(2) 0.19686(12) 0.58322(18) 0.0236(6) Uani 1 1 d . . .
H9 H 0.1598 0.1922 0.6300 0.028 Uiso 1 1 calc R . .
C10 C 0.28225(19) 0.16261(11) 0.58544(16) 0.0178(5) Uani 1 1 d . . .
C11 C 0.3409(2) 0.22171(12) 0.36800(17) 0.0221(6) Uani 1 1 d . . .
H11 H 0.4104 0.2006 0.3837 0.027 Uiso 1 1 calc R . .
C12 C 0.3606(2) 0.28745(13) 0.3540(2) 0.0334(7) Uani 1 1 d . . .
H12A H 0.2928 0.3078 0.3296 0.050 Uiso 1 1 calc R . .
H12B H 0.4027 0.2914 0.3109 0.050 Uiso 1 1 calc R . .
H12C H 0.3989 0.3053 0.4127 0.050 Uiso 1 1 calc R . .
C13 C 0.2705(2) 0.19556(14) 0.27855(19) 0.0332(7) Uani 1 1 d . . .
H13A H 0.2642 0.1525 0.2853 0.050 Uiso 1 1 calc R . .
H13B H 0.3021 0.2037 0.2290 0.050 Uiso 1 1 calc R . .
H13C H 0.2003 0.2138 0.2642 0.050 Uiso 1 1 calc R . .
C14 C 0.3203(2) 0.11662(11) 0.66048(17) 0.0201(6) Uani 1 1 d . . .
H14 H 0.3781 0.0932 0.6465 0.024 Uiso 1 1 calc R . .
C15 C 0.3659(2) 0.14634(13) 0.75377(18) 0.0286(6) Uani 1 1 d . . .
H15A H 0.4259 0.1715 0.7520 0.043 Uiso 1 1 calc R . .
H15B H 0.3897 0.1158 0.8008 0.043 Uiso 1 1 calc R . .
H15C H 0.3114 0.1708 0.7681 0.043 Uiso 1 1 calc R . .
C16 C 0.2311(2) 0.07327(12) 0.6627(2) 0.0287(7) Uani 1 1 d . . .
H16A H 0.1773 0.0942 0.6837 0.043 Uiso 1 1 calc R . .
H16B H 0.2601 0.0405 0.7047 0.043 Uiso 1 1 calc R . .
H16C H 0.1991 0.0574 0.6013 0.043 Uiso 1 1 calc R . .
C17 C 0.74201(19) 0.17773(11) 0.54668(16) 0.0155(5) Uani 1 1 d . . .
C18 C 0.74528(19) 0.23869(11) 0.52629(16) 0.0175(5) Uani 1 1 d . . .
C19 C 0.8423(2) 0.26795(12) 0.55674(18) 0.0222(6) Uani 1 1 d . . .
H19 H 0.8460 0.3090 0.5436 0.027 Uiso 1 1 calc R . .
C20 C 0.9328(2) 0.23881(12) 0.60532(18) 0.0232(6) Uani 1 1 d . . .
H20 H 0.9977 0.2597 0.6259 0.028 Uiso 1 1 calc R . .
C21 C 0.9283(2) 0.17907(12) 0.62388(17) 0.0213(6) Uani 1 1 d . . .
H21 H 0.9910 0.1592 0.6570 0.026 Uiso 1 1 calc R . .
C22 C 0.83455(19) 0.14703(11) 0.59543(16) 0.0167(5) Uani 1 1 d . . .
C23 C 0.6488(2) 0.27531(11) 0.47649(17) 0.0196(5) Uani 1 1 d . . .
H23 H 0.5877 0.2477 0.4534 0.024 Uiso 1 1 calc R . .
C24 C 0.6665(2) 0.30896(12) 0.39433(18) 0.0266(6) Uani 1 1 d . . .
H24A H 0.7253 0.3369 0.4158 0.040 Uiso 1 1 calc R . .
H24B H 0.6023 0.3309 0.3630 0.040 Uiso 1 1 calc R . .
H24C H 0.6833 0.2805 0.3519 0.040 Uiso 1 1 calc R . .
C25 C 0.6202(2) 0.32028(12) 0.54147(18) 0.0248(6) Uani 1 1 d . . .
H25A H 0.6048 0.2990 0.5922 0.037 Uiso 1 1 calc R . .
H25B H 0.5579 0.3431 0.5081 0.037 Uiso 1 1 calc R . .
H25C H 0.6797 0.3474 0.5655 0.037 Uiso 1 1 calc R . .
C26 C 0.83682(19) 0.08130(11) 0.61985(17) 0.0183(5) Uani 1 1 d . . .
H26 H 0.7636 0.0652 0.5952 0.022 Uiso 1 1 calc R . .
C27 C 0.9101(2) 0.04569(12) 0.57700(18) 0.0250(6) Uani 1 1 d . . .
H27A H 0.8896 0.0526 0.5109 0.038 Uiso 1 1 calc R . .
H27B H 0.9040 0.0033 0.5889 0.038 Uiso 1 1 calc R . .
H27C H 0.9833 0.0585 0.6039 0.038 Uiso 1 1 calc R . .
C28 C 0.8717(2) 0.07162(12) 0.72358(18) 0.0268(6) Uani 1 1 d . . .
H28A H 0.9446 0.0855 0.7489 0.040 Uiso 1 1 calc R . .
H28B H 0.8677 0.0292 0.7368 0.040 Uiso 1 1 calc R . .
H28C H 0.8252 0.0940 0.7513 0.040 Uiso 1 1 calc R . .
C29 C 0.68218(19) 0.09310(11) 0.40086(16) 0.0164(5) Uani 1 1 d . . .
H29A H 0.6662 0.0528 0.3745 0.020 Uiso 1 1 calc R . .
H29B H 0.7573 0.0939 0.4375 0.020 Uiso 1 1 calc R . .
C30 C 0.7133(2) 0.09500(11) 0.18201(16) 0.0180(5) Uani 1 1 d . . .
C31 C 0.7444(2) 0.06568(11) 0.10553(17) 0.0193(5) Uani 1 1 d . . .
C32 C 0.7963(2) 0.01141(12) 0.1190(2) 0.0311(7) Uani 1 1 d . . .
H32 H 0.8103 -0.0080 0.1765 0.037 Uiso 1 1 calc R . .
C33 C 0.8277(3) -0.01438(14) 0.0486(2) 0.0430(9) Uani 1 1 d . . .
H33 H 0.8631 -0.0516 0.0580 0.052 Uiso 1 1 calc R . .
C34 C 0.8080(3) 0.01337(14) -0.0350(2) 0.0375(8) Uani 1 1 d . . .
H34 H 0.8298 -0.0045 -0.0829 0.045 Uiso 1 1 calc R . .
C35 C 0.7565(2) 0.06715(14) -0.04856(19) 0.0330(7) Uani 1 1 d . . .
H35 H 0.7424 0.0863 -0.1062 0.040 Uiso 1 1 calc R . .
C36 C 0.7253(2) 0.09342(12) 0.02132(18) 0.0274(6) Uani 1 1 d . . .
H36 H 0.6904 0.1308 0.0116 0.033 Uiso 1 1 calc R . .
C37 C 0.5171(2) 0.06804(11) 0.14405(17) 0.0206(6) Uani 1 1 d . . .
C38 C 0.4816(2) 0.08138(15) 0.04252(18) 0.0341(7) Uani 1 1 d . . .
H38A H 0.4822 0.1244 0.0331 0.051 Uiso 1 1 calc R . .
H38B H 0.4098 0.0661 0.0160 0.051 Uiso 1 1 calc R . .
H38C H 0.5297 0.0622 0.0129 0.051 Uiso 1 1 calc R . .
C39 C 0.5313(2) 0.00132(12) 0.1618(2) 0.0320(7) Uani 1 1 d . . .
H39A H 0.5862 -0.0136 0.1359 0.048 Uiso 1 1 calc R . .
H39B H 0.4645 -0.0191 0.1332 0.048 Uiso 1 1 calc R . .
H39C H 0.5522 -0.0060 0.2278 0.048 Uiso 1 1 calc R . .
C40 C 0.4345(2) 0.09099(12) 0.18845(18) 0.0242(6) Uani 1 1 d . . .
H40A H 0.4569 0.0816 0.2538 0.036 Uiso 1 1 calc R . .
H40B H 0.3664 0.0720 0.1597 0.036 Uiso 1 1 calc R . .
H40C H 0.4274 0.1341 0.1803 0.036 Uiso 1 1 calc R . .
C41 C 0.8886(2) 0.14452(13) 0.26688(18) 0.0258(6) Uani 1 1 d . . .
C42 C 0.9036(2) 0.17880(15) 0.1857(2) 0.0421(8) Uani 1 1 d . . .
H42A H 0.8985 0.1514 0.1347 0.063 Uiso 1 1 calc R . .
H42B H 0.9732 0.1978 0.2029 0.063 Uiso 1 1 calc R . .
H42C H 0.8486 0.2093 0.1671 0.063 Uiso 1 1 calc R . .
C43 C 0.9645(3) 0.09332(17) 0.2917(3) 0.0678(13) Uani 1 1 d . . .
H43A H 0.9470 0.0690 0.3386 0.102 Uiso 1 1 calc R . .
H43B H 1.0367 0.1085 0.3154 0.102 Uiso 1 1 calc R . .
H43C H 0.9592 0.0690 0.2374 0.102 Uiso 1 1 calc R . .
C44 C 0.9076(3) 0.18835(18) 0.3470(2) 0.0550(10) Uani 1 1 d . . .
H44A H 0.8561 0.2207 0.3308 0.083 Uiso 1 1 calc R . .
H44B H 0.9792 0.2046 0.3603 0.083 Uiso 1 1 calc R . .
H44C H 0.8997 0.1676 0.4011 0.083 Uiso 1 1 calc R . .

loop_
_atom_site_aniso_label
_atom_site_aniso_U_11
_atom_site_aniso_U_22
_atom_site_aniso_U_33
_atom_site_aniso_U_23
_atom_site_aniso_U_13
_atom_site_aniso_U_12
Ge1 0.01362(13) 0.01748(14) 0.01444(13) -0.00369(10) 0.00529(10) -0.00120(10)
Ge2 0.02649(16) 0.01728(14) 0.01588(14) -0.00266(11) 0.00698(11) -0.00222(11)
Cl1 0.0198(3) 0.0301(4) 0.0186(3) 0.0073(3) 0.0069(3) 0.0037(3)
N1 0.0132(10) 0.0155(10) 0.0136(10) -0.0004(8) 0.0048(8) 0.0002(8)
N2 0.0117(10) 0.0146(10) 0.0138(10) -0.0013(8) 0.0025(8) -0.0010(8)
N3 0.0190(11) 0.0201(11) 0.0152(11) -0.0032(9) 0.0038(9) 0.0001(9)
N4 0.0210(12) 0.0266(12) 0.0168(11) -0.0024(9) 0.0069(9) -0.0069(10)
C1 0.0165(13) 0.0144(12) 0.0105(12) 0.0024(9) 0.0024(10) 0.0039(10)
C2 0.0172(13) 0.0123(12) 0.0142(12) -0.0030(9) 0.0044(10) -0.0008(10)
C3 0.0177(13) 0.0133(12) 0.0136(12) 0.0043(10) 0.0037(10) -0.0001(10)
C4 0.0184(14) 0.0196(14) 0.0251(14) -0.0026(11) 0.0031(11) -0.0029(11)
C5 0.0103(12) 0.0173(13) 0.0175(12) -0.0028(10) 0.0029(10) -0.0016(10)
C6 0.0138(13) 0.0186(13) 0.0187(13) -0.0007(10) 0.0018(10) -0.0014(10)
C7 0.0176(13) 0.0212(14) 0.0243(14) 0.0040(11) 0.0035(11) 0.0011(11)
C8 0.0176(14) 0.0251(15) 0.0302(15) 0.0007(12) 0.0084(12) 0.0060(11)
C9 0.0212(14) 0.0277(15) 0.0260(15) 0.0002(12) 0.0133(12) 0.0015(11)
C10 0.0164(13) 0.0188(13) 0.0184(13) -0.0001(10) 0.0052(10) -0.0021(10)
C11 0.0186(14) 0.0284(15) 0.0210(14) 0.0084(11) 0.0082(11) 0.0066(11)
C12 0.0337(17) 0.0325(17) 0.0379(18) 0.0094(14) 0.0167(14) -0.0013(13)
C13 0.0361(17) 0.0432(18) 0.0225(15) -0.0026(13) 0.0120(13) 0.0039(14)
C14 0.0199(14) 0.0223(14) 0.0204(14) 0.0038(11) 0.0096(11) 0.0024(11)
C15 0.0355(17) 0.0293(16) 0.0223(15) 0.0032(12) 0.0102(13) 0.0059(13)
C16 0.0237(15) 0.0294(16) 0.0367(17) 0.0100(13) 0.0147(13) 0.0001(12)
C17 0.0156(12) 0.0190(13) 0.0142(12) -0.0039(10) 0.0079(10) -0.0026(10)
C18 0.0188(13) 0.0203(13) 0.0159(13) -0.0041(10) 0.0090(11) -0.0029(10)
C19 0.0254(15) 0.0193(14) 0.0263(15) -0.0054(11) 0.0145(12) -0.0072(11)
C20 0.0154(13) 0.0294(15) 0.0275(15) -0.0102(12) 0.0103(11) -0.0082(11)
C21 0.0150(13) 0.0274(15) 0.0214(14) -0.0040(11) 0.0049(11) -0.0012(11)
C22 0.0169(13) 0.0185(13) 0.0169(13) -0.0029(10) 0.0080(10) -0.0004(10)
C23 0.0221(14) 0.0154(13) 0.0224(14) 0.0002(11) 0.0080(11) -0.0021(11)
C24 0.0388(17) 0.0189(14) 0.0240(15) 0.0006(11) 0.0119(13) -0.0038(12)
C25 0.0265(15) 0.0216(14) 0.0274(15) 0.0004(12) 0.0096(12) 0.0021(12)
C26 0.0141(13) 0.0194(13) 0.0192(13) -0.0005(10) 0.0010(10) 0.0007(10)
C27 0.0191(14) 0.0255(15) 0.0270(15) -0.0025(12) 0.0010(12) 0.0068(11)
C28 0.0245(15) 0.0276(15) 0.0260(15) 0.0030(12) 0.0036(12) -0.0003(12)
C29 0.0167(13) 0.0191(13) 0.0135(12) -0.0016(10) 0.0046(10) 0.0002(10)
C30 0.0258(14) 0.0161(13) 0.0123(12) 0.0043(10) 0.0056(11) 0.0023(11)
C31 0.0217(14) 0.0189(13) 0.0191(13) -0.0029(10) 0.0086(11) -0.0045(11)
C32 0.0422(18) 0.0254(15) 0.0328(16) 0.0078(13) 0.0219(14) 0.0072(13)
C33 0.062(2) 0.0242(16) 0.057(2) -0.0001(15) 0.0400(19) 0.0072(15)
C34 0.046(2) 0.0390(19) 0.0386(18) -0.0159(15) 0.0305(16) -0.0089(15)
C35 0.0407(18) 0.0430(19) 0.0194(15) -0.0031(13) 0.0150(13) -0.0087(15)
C36 0.0371(17) 0.0239(15) 0.0222(14) 0.0013(12) 0.0101(13) 0.0013(12)
C37 0.0188(13) 0.0241(14) 0.0184(13) -0.0038(11) 0.0043(11) 0.0002(11)
C38 0.0256(16) 0.059(2) 0.0162(14) -0.0042(14) 0.0031(12) 0.0078(14)
C39 0.0292(16) 0.0237(15) 0.0459(19) -0.0092(13) 0.0152(14) -0.0066(12)
C40 0.0213(14) 0.0317(16) 0.0189(14) -0.0025(12) 0.0046(11) 0.0024(12)
C41 0.0194(14) 0.0358(16) 0.0232(14) 0.0019(12) 0.0078(12) -0.0059(12)
C42 0.0338(18) 0.049(2) 0.045(2) 0.0100(16) 0.0140(15) -0.0159(15)
C43 0.0256(19) 0.050(2) 0.114(4) 0.025(2) -0.002(2) 0.0014(17)
C44 0.045(2) 0.080(3) 0.044(2) -0.0210(19) 0.0181(17) -0.034(2)

loop_
_atom_type_symbol
_atom_type_description
_atom_type_scat_dispersion_real
_atom_type_scat_dispersion_imag
_atom_type_scat_source
C C 0.0033 0.0016 'International Tables Vol C Tables 4.2.6.8 and 6.1.1.4'
H H 0.0000 0.0000 'International Tables Vol C Tables 4.2.6.8 and 6.1.1.4'
N N 0.0061 0.0033 'International Tables Vol C Tables 4.2.6.8 and 6.1.1.4'
Cl Cl 0.1484 0.1585 'International Tables Vol C Tables 4.2.6.8 and 6.1.1.4'
Ge Ge 0.1547 1.8001 'International Tables Vol C Tables 4.2.6.8 and 6.1.1.4'

loop_
_geom_angle_atom_site_label_1
_geom_angle_atom_site_label_2
_geom_angle_atom_site_label_3
_geom_angle
_geom_angle_site_symmetry_1
_geom_angle_site_symmetry_3
_geom_angle_publ_flag
N1 Ge1 N2 90.42(8) . . ?
N1 Ge1 Cl1 96.20(6) . . ?
N2 Ge1 Cl1 93.29(6) . . ?
N3 Ge2 N4 65.36(8) . . ?
N3 Ge2 C29 97.97(9) . . ?
N4 Ge2 C29 93.52(9) . . ?
N3 Ge2 C30 32.73(8) . . ?
N4 Ge2 C30 32.84(8) . . ?
C29 Ge2 C30 99.60(9) . . ?
C3 N1 C5 120.5(2) . . ?
C3 N1 Ge1 122.62(16) . . ?
C5 N1 Ge1 116.85(15) . . ?
C1 N2 C17 121.98(19) . . ?
C1 N2 Ge1 124.95(16) . . ?
C17 N2 Ge1 112.71(14) . . ?
C30 N3 C37 131.9(2) . . ?
C30 N3 Ge2 93.63(15) . . ?
C37 N3 Ge2 134.31(16) . . ?
C30 N4 C41 130.9(2) . . ?
C30 N4 Ge2 92.47(16) . . ?
C41 N4 Ge2 132.35(17) . . ?
N2 C1 C2 121.0(2) . . ?
N2 C1 C29 121.0(2) . . ?
C2 C1 C29 117.8(2) . . ?
C3 C2 C1 126.8(2) . . ?
C3 C2 H2 116.6 . . ?
C1 C2 H2 116.6 . . ?
N1 C3 C2 122.3(2) . . ?
N1 C3 C4 118.8(2) . . ?
C2 C3 C4 118.9(2) . . ?
C3 C4 H4A 109.5 . . ?
C3 C4 H4B 109.5 . . ?
H4A C4 H4B 109.5 . . ?
C3 C4 H4C 109.5 . . ?
H4A C4 H4C 109.5 . . ?
H4B C4 H4C 109.5 . . ?
C10 C5 C6 121.0(2) . . ?
C10 C5 N1 120.3(2) . . ?
C6 C5 N1 118.6(2) . . ?
C7 C6 C5 118.5(2) . . ?
C7 C6 C11 118.6(2) . . ?
C5 C6 C11 122.9(2) . . ?
C8 C7 C6 121.1(2) . . ?
C8 C7 H7 119.5 . . ?
C6 C7 H7 119.5 . . ?
C9 C8 C7 119.9(2) . . ?
C9 C8 H8 120.0 . . ?
C7 C8 H8 120.0 . . ?
C8 C9 C10 121.2(2) . . ?
C8 C9 H9 119.4 . . ?
C10 C9 H9 119.4 . . ?
C9 C10 C5 118.3(2) . . ?
C9 C10 C14 119.3(2) . . ?
C5 C10 C14 122.4(2) . . ?
C6 C11 C12 112.0(2) . . ?
C6 C11 C13 110.7(2) . . ?
C12 C11 C13 109.4(2) . . ?
C6 C11 H11 108.2 . . ?
C12 C11 H11 108.2 . . ?
C13 C11 H11 108.2 . . ?
C11 C12 H12A 109.5 . . ?
C11 C12 H12B 109.5 . . ?
H12A C12 H12B 109.5 . . ?
C11 C12 H12C 109.5 . . ?
H12A C12 H12C 109.5 . . ?
H12B C12 H12C 109.5 . . ?
C11 C13 H13A 109.5 . . ?
C11 C13 H13B 109.5 . . ?
H13A C13 H13B 109.5 . . ?
C11 C13 H13C 109.5 . . ?
H13A C13 H13C 109.5 . . ?
H13B C13 H13C 109.5 . . ?
C10 C14 C15 111.2(2) . . ?
C10 C14 C16 111.0(2) . . ?
C15 C14 C16 110.9(2) . . ?
C10 C14 H14 107.9 . . ?
C15 C14 H14 107.9 . . ?
C16 C14 H14 107.9 . . ?
C14 C15 H15A 109.5 . . ?
C14 C15 H15B 109.5 . . ?
H15A C15 H15B 109.5 . . ?
C14 C15 H15C 109.5 . . ?
H15A C15 H15C 109.5 . . ?
H15B C15 H15C 109.5 . . ?
C14 C16 H16A 109.5 . . ?
C14 C16 H16B 109.5 . . ?
H16A C16 H16B 109.5 . . ?
C14 C16 H16C 109.5 . . ?
H16A C16 H16C 109.5 . . ?
H16B C16 H16C 109.5 . . ?
C18 C17 C22 121.0(2) . . ?
C18 C17 N2 119.2(2) . . ?
C22 C17 N2 119.6(2) . . ?
C19 C18 C17 117.9(2) . . ?
C19 C18 C23 117.8(2) . . ?
C17 C18 C23 124.2(2) . . ?
C20 C19 C18 121.7(2) . . ?
C20 C19 H19 119.1 . . ?
C18 C19 H19 119.1 . . ?
C21 C20 C19 119.5(2) . . ?
C21 C20 H20 120.2 . . ?
C19 C20 H20 120.2 . . ?
C20 C21 C22 121.9(2) . . ?
C20 C21 H21 119.1 . . ?
C22 C21 H21 119.1 . . ?
C21 C22 C17 117.9(2) . . ?
C21 C22 C26 118.3(2) . . ?
C17 C22 C26 123.8(2) . . ?
C18 C23 C25 111.0(2) . . ?
C18 C23 C24 111.9(2) . . ?
C25 C23 C24 108.9(2) . . ?
C18 C23 H23 108.3 . . ?
C25 C23 H23 108.3 . . ?
C24 C23 H23 108.3 . . ?
C23 C24 H24A 109.5 . . ?
C23 C24 H24B 109.5 . . ?
H24A C24 H24B 109.5 . . ?
C23 C24 H24C 109.5 . . ?
H24A C24 H24C 109.5 . . ?
H24B C24 H24C 109.5 . . ?
C23 C25 H25A 109.5 . . ?
C23 C25 H25B 109.5 . . ?
H25A C25 H25B 109.5 . . ?
C23 C25 H25C 109.5 . . ?
H25A C25 H25C 109.5 . . ?
H25B C25 H25C 109.5 . . ?
C22 C26 C28 111.7(2) . . ?
C22 C26 C27 111.9(2) . . ?
C28 C26 C27 109.0(2) . . ?
C22 C26 H26 108.0 . . ?
C28 C26 H26 108.0 . . ?
C27 C26 H26 108.0 . . ?
C26 C27 H27A 109.5 . . ?
C26 C27 H27B 109.5 . . ?
H27A C27 H27B 109.5 . . ?
C26 C27 H27C 109.5 . . ?
H27A C27 H27C 109.5 . . ?
H27B C27 H27C 109.5 . . ?
C26 C28 H28A 109.5 . . ?
C26 C28 H28B 109.5 . . ?
H28A C28 H28B 109.5 . . ?
C26 C28 H28C 109.5 . . ?
H28A C28 H28C 109.5 . . ?
H28B C28 H28C 109.5 . . ?
C1 C29 Ge2 111.57(16) . . ?
C1 C29 H29A 109.3 . . ?
Ge2 C29 H29A 109.3 . . ?
C1 C29 H29B 109.3 . . ?
Ge2 C29 H29B 109.3 . . ?
H29A C29 H29B 108.0 . . ?
N3 C30 N4 107.9(2) . . ?
N3 C30 C31 126.5(2) . . ?
N4 C30 C31 125.6(2) . . ?
N3 C30 Ge2 53.64(12) . . ?
N4 C30 Ge2 54.69(13) . . ?
C31 C30 Ge2 172.53(17) . . ?
C36 C31 C32 119.1(2) . . ?
C36 C31 C30 120.5(2) . . ?
C32 C31 C30 120.4(2) . . ?
C33 C32 C31 119.9(3) . . ?
C33 C32 H32 120.1 . . ?
C31 C32 H32 120.1 . . ?
C34 C33 C32 120.7(3) . . ?
C34 C33 H33 119.7 . . ?
C32 C33 H33 119.7 . . ?
C35 C34 C33 119.6(3) . . ?
C35 C34 H34 120.2 . . ?
C33 C34 H34 120.2 . . ?
C34 C35 C36 120.3(3) . . ?
C34 C35 H35 119.9 . . ?
C36 C35 H35 119.9 . . ?
C35 C36 C31 120.5(3) . . ?
C35 C36 H36 119.7 . . ?
C31 C36 H36 119.7 . . ?
N3 C37 C38 112.3(2) . . ?
N3 C37 C39 109.1(2) . . ?
C38 C37 C39 111.3(2) . . ?
N3 C37 C40 105.7(2) . . ?
C38 C37 C40 109.6(2) . . ?
C39 C37 C40 108.7(2) . . ?
C37 C38 H38A 109.5 . . ?
C37 C38 H38B 109.5 . . ?
H38A C38 H38B 109.5 . . ?
C37 C38 H38C 109.5 . . ?
H38A C38 H38C 109.5 . . ?
H38B C38 H38C 109.5 . . ?
C37 C39 H39A 109.5 . . ?
C37 C39 H39B 109.5 . . ?
H39A C39 H39B 109.5 . . ?
C37 C39 H39C 109.5 . . ?
H39A C39 H39C 109.5 . . ?
H39B C39 H39C 109.5 . . ?
C37 C40 H40A 109.5 . . ?
C37 C40 H40B 109.5 . . ?
H40A C40 H40B 109.5 . . ?
C37 C40 H40C 109.5 . . ?
H40A C40 H40C 109.5 . . ?
H40B C40 H40C 109.5 . . ?
N4 C41 C43 110.6(2) . . ?
N4 C41 C42 112.7(2) . . ?
C43 C41 C42 111.3(3) . . ?
N4 C41 C44 104.6(2) . . ?
C43 C41 C44 110.3(3) . . ?
C42 C41 C44 107.1(3) . . ?
C41 C42 H42A 109.5 . . ?
C41 C42 H42B 109.5 . . ?
H42A C42 H42B 109.5 . . ?
C41 C42 H42C 109.5 . . ?
H42A C42 H42C 109.5 . . ?
H42B C42 H42C 109.5 . . ?
C41 C43 H43A 109.5 . . ?
C41 C43 H43B 109.5 . . ?
H43A C43 H43B 109.5 . . ?
C41 C43 H43C 109.5 . . ?
H43A C43 H43C 109.5 . . ?
H43B C43 H43C 109.5 . . ?
C41 C44 H44A 109.5 . . ?
C41 C44 H44B 109.5 . . ?
H44A C44 H44B 109.5 . . ?
C41 C44 H44C 109.5 . . ?
H44A C44 H44C 109.5 . . ?
H44B C44 H44C 109.5 . . ?

loop_
_geom_bond_atom_site_label_1
_geom_bond_atom_site_label_2
_geom_bond_distance
_geom_bond_site_symmetry_2
_geom_bond_publ_flag
Ge1 N1 1.948(2) . ?
Ge1 N2 1.9811(19) . ?
Ge1 Cl1 2.3340(7) . ?
Ge2 N3 1.988(2) . ?
Ge2 N4 2.012(2) . ?
Ge2 C29 2.085(2) . ?
Ge2 C30 2.464(2) . ?
N1 C3 1.353(3) . ?
N1 C5 1.445(3) . ?
N2 C1 1.337(3) . ?
N2 C17 1.445(3) . ?
N3 C30 1.335(3) . ?
N3 C37 1.470(3) . ?
N4 C30 1.337(3) . ?
N4 C41 1.480(3) . ?
C1 C2 1.419(3) . ?
C1 C29 1.471(3) . ?
C2 C3 1.382(3) . ?
C2 H2 0.9500 . ?
C3 C4 1.503(3) . ?
C4 H4A 0.9800 . ?
C4 H4B 0.9800 . ?
C4 H4C 0.9800 . ?
C5 C10 1.401(3) . ?
C5 C6 1.404(3) . ?
C6 C7 1.392(3) . ?
C6 C11 1.524(3) . ?
C7 C8 1.380(4) . ?
C7 H7 0.9500 . ?
C8 C9 1.378(4) . ?
C8 H8 0.9500 . ?
C9 C10 1.396(3) . ?
C9 H9 0.9500 . ?
C10 C14 1.520(3) . ?
C11 C12 1.528(4) . ?
C11 C13 1.534(4) . ?
C11 H11 1.0000 . ?
C12 H12A 0.9800 . ?
C12 H12B 0.9800 . ?
C12 H12C 0.9800 . ?
C13 H13A 0.9800 . ?
C13 H13B 0.9800 . ?
C13 H13C 0.9800 . ?
C14 C15 1.533(4) . ?
C14 C16 1.538(3) . ?
C14 H14 1.0000 . ?
C15 H15A 0.9800 . ?
C15 H15B 0.9800 . ?
C15 H15C 0.9800 . ?
C16 H16A 0.9800 . ?
C16 H16B 0.9800 . ?
C16 H16C 0.9800 . ?
C17 C18 1.411(3) . ?
C17 C22 1.416(3) . ?
C18 C19 1.397(3) . ?
C18 C23 1.526(3) . ?
C19 C20 1.380(4) . ?
C19 H19 0.9500 . ?
C20 C21 1.379(4) . ?
C20 H20 0.9500 . ?
C21 C22 1.391(3) . ?
C21 H21 0.9500 . ?
C22 C26 1.524(3) . ?
C23 C25 1.539(3) . ?
C23 C24 1.540(3) . ?
C23 H23 1.0000 . ?
C24 H24A 0.9800 . ?
C24 H24B 0.9800 . ?
C24 H24C 0.9800 . ?
C25 H25A 0.9800 . ?
C25 H25B 0.9800 . ?
C25 H25C 0.9800 . ?
C26 C28 1.534(3) . ?
C26 C27 1.539(3) . ?
C26 H26 1.0000 . ?
C27 H27A 0.9800 . ?
C27 H27B 0.9800 . ?
C27 H27C 0.9800 . ?
C28 H28A 0.9800 . ?
C28 H28B 0.9800 . ?
C28 H28C 0.9800 . ?
C29 H29A 0.9900 . ?
C29 H29B 0.9900 . ?
C30 C31 1.498(3) . ?
C31 C36 1.387(4) . ?
C31 C32 1.387(4) . ?
C32 C33 1.386(4) . ?
C32 H32 0.9500 . ?
C33 C34 1.378(4) . ?
C33 H33 0.9500 . ?
C34 C35 1.375(4) . ?
C34 H34 0.9500 . ?
C35 C36 1.382(4) . ?
C35 H35 0.9500 . ?
C36 H36 0.9500 . ?
C37 C38 1.516(4) . ?
C37 C39 1.529(4) . ?
C37 C40 1.529(3) . ?
C38 H38A 0.9800 . ?
C38 H38B 0.9800 . ?
C38 H38C 0.9800 . ?
C39 H39A 0.9800 . ?
C39 H39B 0.9800 . ?
C39 H39C 0.9800 . ?
C40 H40A 0.9800 . ?
C40 H40B 0.9800 . ?
C40 H40C 0.9800 . ?
C41 C43 1.503(4) . ?
C41 C42 1.521(4) . ?
C41 C44 1.536(4) . ?
C42 H42A 0.9800 . ?
C42 H42B 0.9800 . ?
C42 H42C 0.9800 . ?
C43 H43A 0.9800 . ?
C43 H43B 0.9800 . ?
C43 H43C 0.9800 . ?
C44 H44A 0.9800 . ?
C44 H44B 0.9800 . ?
C44 H44C 0.9800 . ?

loop_
_geom_torsion_atom_site_label_1
_geom_torsion_atom_site_label_2
_geom_torsion_atom_site_label_3
_geom_torsion_atom_site_label_4
_geom_torsion
_geom_torsion_site_symmetry_1
_geom_torsion_site_symmetry_2
_geom_torsion_site_symmetry_3
_geom_torsion_site_symmetry_4
_geom_torsion_publ_flag
N2 Ge1 N1 C3 35.22(19) . . . . ?
Cl1 Ge1 N1 C3 -58.13(18) . . . . ?
N2 Ge1 N1 C5 -146.88(17) . . . . ?
Cl1 Ge1 N1 C5 119.77(16) . . . . ?
N1 Ge1 N2 C1 -25.32(19) . . . . ?
Cl1 Ge1 N2 C1 70.91(18) . . . . ?
N1 Ge1 N2 C17 161.41(16) . . . . ?
Cl1 Ge1 N2 C17 -102.35(15) . . . . ?
N4 Ge2 N3 C30 -5.15(14) . . . . ?
C29 Ge2 N3 C30 -95.38(15) . . . . ?
N4 Ge2 N3 C37 170.8(3) . . . . ?
C29 Ge2 N3 C37 80.6(2) . . . . ?
C30 Ge2 N3 C37 175.9(3) . . . . ?
N3 Ge2 N4 C30 5.14(14) . . . . ?
C29 Ge2 N4 C30 102.30(15) . . . . ?
N3 Ge2 N4 C41 162.9(2) . . . . ?
C29 Ge2 N4 C41 -99.9(2) . . . . ?
C30 Ge2 N4 C41 157.8(3) . . . . ?
C17 N2 C1 C2 176.6(2) . . . . ?
Ge1 N2 C1 C2 3.9(3) . . . . ?
C17 N2 C1 C29 -8.2(3) . . . . ?
Ge1 N2 C1 C29 179.16(16) . . . . ?
N2 C1 C2 C3 20.4(4) . . . . ?
C29 C1 C2 C3 -155.0(2) . . . . ?
C5 N1 C3 C2 157.5(2) . . . . ?
Ge1 N1 C3 C2 -24.7(3) . . . . ?
C5 N1 C3 C4 -22.8(3) . . . . ?
Ge1 N1 C3 C4 155.00(17) . . . . ?
C1 C2 C3 N1 -9.3(4) . . . . ?
C1 C2 C3 C4 171.0(2) . . . . ?
C3 N1 C5 C10 103.3(3) . . . . ?
Ge1 N1 C5 C10 -74.7(3) . . . . ?
C3 N1 C5 C6 -80.5(3) . . . . ?
Ge1 N1 C5 C6 101.5(2) . . . . ?
C10 C5 C6 C7 0.2(4) . . . . ?
N1 C5 C6 C7 -176.0(2) . . . . ?
C10 C5 C6 C11 -178.4(2) . . . . ?
N1 C5 C6 C11 5.4(3) . . . . ?
C5 C6 C7 C8 1.4(4) . . . . ?
C11 C6 C7 C8 180.0(2) . . . . ?
C6 C7 C8 C9 -1.7(4) . . . . ?
C7 C8 C9 C10 0.4(4) . . . . ?
C8 C9 C10 C5 1.1(4) . . . . ?
C8 C9 C10 C14 -177.4(2) . . . . ?
C6 C5 C10 C9 -1.4(4) . . . . ?
N1 C5 C10 C9 174.7(2) . . . . ?
C6 C5 C10 C14 177.0(2) . . . . ?
N1 C5 C10 C14 -6.9(4) . . . . ?
C7 C6 C11 C12 51.6(3) . . . . ?
C5 C6 C11 C12 -129.8(3) . . . . ?
C7 C6 C11 C13 -70.7(3) . . . . ?
C5 C6 C11 C13 107.8(3) . . . . ?
C9 C10 C14 C15 -69.1(3) . . . . ?
C5 C10 C14 C15 112.5(3) . . . . ?
C9 C10 C14 C16 54.9(3) . . . . ?
C5 C10 C14 C16 -123.6(3) . . . . ?
C1 N2 C17 C18 113.0(3) . . . . ?
Ge1 N2 C17 C18 -73.5(2) . . . . ?
C1 N2 C17 C22 -72.6(3) . . . . ?
Ge1 N2 C17 C22 100.9(2) . . . . ?
C22 C17 C18 C19 -0.8(3) . . . . ?
N2 C17 C18 C19 173.4(2) . . . . ?
C22 C17 C18 C23 -178.2(2) . . . . ?
N2 C17 C18 C23 -4.0(3) . . . . ?
C17 C18 C19 C20 0.0(4) . . . . ?
C23 C18 C19 C20 177.6(2) . . . . ?
C18 C19 C20 C21 0.6(4) . . . . ?
C19 C20 C21 C22 -0.4(4) . . . . ?
C20 C21 C22 C17 -0.4(4) . . . . ?
C20 C21 C22 C26 -179.4(2) . . . . ?
C18 C17 C22 C21 1.1(3) . . . . ?
N2 C17 C22 C21 -173.2(2) . . . . ?
C18 C17 C22 C26 180.0(2) . . . . ?
N2 C17 C22 C26 5.7(3) . . . . ?
C19 C18 C23 C25 -67.1(3) . . . . ?
C17 C18 C23 C25 110.3(3) . . . . ?
C19 C18 C23 C24 54.8(3) . . . . ?
C17 C18 C23 C24 -127.8(2) . . . . ?
C21 C22 C26 C28 60.6(3) . . . . ?
C17 C22 C26 C28 -118.3(3) . . . . ?
C21 C22 C26 C27 -61.9(3) . . . . ?
C17 C22 C26 C27 119.2(2) . . . . ?
N2 C1 C29 Ge2 -79.3(2) . . . . ?
C2 C1 C29 Ge2 96.1(2) . . . . ?
N3 Ge2 C29 C1 -121.90(17) . . . . ?
N4 Ge2 C29 C1 172.51(17) . . . . ?
C30 Ge2 C29 C1 -154.98(17) . . . . ?
C37 N3 C30 N4 -168.7(2) . . . . ?
Ge2 N3 C30 N4 7.4(2) . . . . ?
C37 N3 C30 C31 13.2(4) . . . . ?
Ge2 N3 C30 C31 -170.7(2) . . . . ?
C37 N3 C30 Ge2 -176.1(3) . . . . ?
C41 N4 C30 N3 -165.6(2) . . . . ?
Ge2 N4 C30 N3 -7.3(2) . . . . ?
C41 N4 C30 C31 12.5(4) . . . . ?
Ge2 N4 C30 C31 170.8(2) . . . . ?
C41 N4 C30 Ge2 -158.3(3) . . . . ?
N4 Ge2 C30 N3 171.3(2) . . . . ?
C29 Ge2 C30 N3 89.82(16) . . . . ?
N3 Ge2 C30 N4 -171.3(2) . . . . ?
C29 Ge2 C30 N4 -81.52(16) . . . . ?
N3 Ge2 C30 C31 94.0(14) . . . . ?
N4 Ge2 C30 C31 -94.7(14) . . . . ?
C29 Ge2 C30 C31 -176.2(14) . . . . ?
N3 C30 C31 C36 76.7(3) . . . . ?
N4 C30 C31 C36 -101.1(3) . . . . ?
Ge2 C30 C31 C36 -11.7(16) . . . . ?
N3 C30 C31 C32 -105.7(3) . . . . ?
N4 C30 C31 C32 76.5(3) . . . . ?
Ge2 C30 C31 C32 165.9(13) . . . . ?
C36 C31 C32 C33 -0.3(4) . . . . ?
C30 C31 C32 C33 -177.9(3) . . . . ?
C31 C32 C33 C34 0.1(5) . . . . ?
C32 C33 C34 C35 -0.1(5) . . . . ?
C33 C34 C35 C36 0.4(5) . . . . ?
C34 C35 C36 C31 -0.6(4) . . . . ?
C32 C31 C36 C35 0.6(4) . . . . ?
C30 C31 C36 C35 178.2(3) . . . . ?
C30 N3 C37 C38 -62.2(3) . . . . ?
Ge2 N3 C37 C38 123.2(2) . . . . ?
C30 N3 C37 C39 61.6(3) . . . . ?
Ge2 N3 C37 C39 -112.9(2) . . . . ?
C30 N3 C37 C40 178.3(2) . . . . ?
Ge2 N3 C37 C40 3.8(3) . . . . ?
C30 N4 C41 C43 -76.1(4) . . . . ?
Ge2 N4 C41 C43 133.8(3) . . . . ?
C30 N4 C41 C42 49.2(4) . . . . ?
Ge2 N4 C41 C42 -100.9(3) . . . . ?
C30 N4 C41 C44 165.2(3) . . . . ?
Ge2 N4 C41 C44 15.1(3) . . . . ?
